data_7225243
loop_
_publ_author_name
'Wojciechowski, Jonathan P.'
'Martin, Adam D.'
'Bhadbhade, Mohan'
'Webb, James E. A.'
'Thordarson, Pall'

_publ_section_title
;
 Halogen bonding influences perylene-core twists in non-core substituted
 perylene tetraesters
;
_journal_issue 24
_journal_name_full CrystEngComm
_journal_page_first 4513
_journal_paper_doi 10.1039/C6CE00929H
_journal_volume 18
_journal_year 2016
_chemical_formula_moiety '2(C H Br3), C32 H28 O8'
_chemical_formula_sum 'C34 H30 Br6 O8'
_chemical_formula_weight 1046.04
_space_group_crystal_system orthorhombic
_space_group_IT_number 33
_space_group_name_Hall 'P 2c -2n'
_space_group_name_H-M_alt 'P n a 21'
_symmetry_space_group_name_Hall 'P 2c -2n'
_symmetry_space_group_name_H-M 'P n a 21'
_atom_sites_solution_hydrogens geom
_audit_creation_date 2015-10-13
_audit_creation_method
;
Olex2 1.2
(compiled 2015.09.30 svn.r3233 for OlexSys, GUI svn.r5103)
;
_audit_update_record
;
2016-03-14 deposited with the CCDC.
2016-05-13 downloaded from the CCDC.
;
_cell_angle_alpha 90
_cell_angle_beta 90
_cell_angle_gamma 90
_cell_formula_units_Z 4
_cell_length_a 7.3120(15)
_cell_length_b 23.629(5)
_cell_length_c 20.889(4)
_cell_measurement_temperature 100
_cell_volume 3609.1(13)
_computing_molecular_graphics 'Olex2 (Dolomanov et al., 2009)'
_computing_publication_material 'Olex2 (Dolomanov et al., 2009)'
_computing_structure_refinement 'ShelXL (Sheldrick, 2015)'
_diffrn_ambient_temperature 100
_diffrn_measured_fraction_theta_full 0.996
_diffrn_measured_fraction_theta_max 0.998
_diffrn_measurement_device_type 'Australian Synchrotron'
_diffrn_measurement_method '\w scans'
_diffrn_radiation_monochromator graphite
_diffrn_radiation_type MoK\a
_diffrn_radiation_wavelength 0.71073
_diffrn_reflns_av_R_equivalents 0.0892
_diffrn_reflns_av_unetI/netI 0.0464
_diffrn_reflns_Laue_measured_fraction_full 0.996
_diffrn_reflns_Laue_measured_fraction_max 0.998
_diffrn_reflns_limit_h_max 10
_diffrn_reflns_limit_h_min -10
_diffrn_reflns_limit_k_max 33
_diffrn_reflns_limit_k_min -33
_diffrn_reflns_limit_l_max 29
_diffrn_reflns_limit_l_min -29
_diffrn_reflns_number 69506
_diffrn_reflns_point_group_measured_fraction_full 0.996
_diffrn_reflns_point_group_measured_fraction_max 0.997
_diffrn_reflns_theta_full 26.000
_diffrn_reflns_theta_max 30.085
_diffrn_reflns_theta_min 1.301
_diffrn_standards_number 0
_exptl_absorpt_coefficient_mu 6.724
_exptl_absorpt_correction_type none
_exptl_crystal_colour orange
_exptl_crystal_colour_primary orange
_exptl_crystal_density_diffrn 1.925
_exptl_crystal_description plate
_exptl_crystal_F_000 2032
_exptl_crystal_size_max 0.02
_exptl_crystal_size_mid 0.015
_exptl_crystal_size_min 0.015
_refine_diff_density_max 1.196
_refine_diff_density_min -1.199
_refine_diff_density_rms 0.144
_refine_ls_abs_structure_details
;
 Flack x determined using 4873 quotients [(I+)-(I-)]/[(I+)+(I-)]
 (Parsons, Flack and Wagner, Acta Cryst. B69 (2013) 249-259).
;
_refine_ls_abs_structure_Flack 0.487(9)
_refine_ls_extinction_method none
_refine_ls_goodness_of_fit_ref 1.047
_refine_ls_hydrogen_treatment constr
_refine_ls_matrix_type full
_refine_ls_number_parameters 437
_refine_ls_number_reflns 10581
_refine_ls_number_restraints 1
_refine_ls_restrained_S_all 1.047
_refine_ls_R_factor_all 0.0506
_refine_ls_R_factor_gt 0.0498
_refine_ls_shift/su_max 0.001
_refine_ls_shift/su_mean 0.000
_refine_ls_structure_factor_coef Fsqd
_refine_ls_weighting_details 'w=1/[\s^2^(Fo^2^)+(0.0826P)^2^+10.6738P] where P=(Fo^2^+2Fc^2^)/3'
_refine_ls_weighting_scheme calc
_refine_ls_wR_factor_gt 0.1304
_refine_ls_wR_factor_ref 0.1310
_reflns_Friedel_coverage 0.948
_reflns_Friedel_fraction_full 0.995
_reflns_Friedel_fraction_max 0.996
_reflns_number_gt 10341
_reflns_number_total 10581
_reflns_threshold_expression 'I > 2\s(I)'
_cod_data_source_file c6ce00929h2.cif
_cod_data_source_block jono_4_a
_cod_depositor_comments 'Adding full bibliography for 7225240--7225243.cif.'
_cod_database_code 7225243
_shelx_space_group_comment
;
The symmetry employed for this shelxl refinement is uniquely defined
by the following loop, which should always be used as a source of
symmetry information in preference to the above space-group names.
They are only intended as comments.
;
_olex2_refinement_description
;
1. Fixed Uiso
 At 1.2 times of:
  All C(H) groups, All C(H,H) groups
 At 1.5 times of:
  All C(H,H,H) groups
2.a Ternary CH refined with riding coordinates:
 C1A(H1A), C1B(H1B)
2.b Secondary CH2 refined with riding coordinates:
 C22(H22A,H22B), C25(H25A,H25B), C28(H28A,H28B), C31(H31A,H31B)
2.c Aromatic/amide H refined with riding coordinates:
 C1(H1), C2(H2), C5(H5), C6(H6), C7(H7), C8(H8), C11(H11), C12(H12)
2.d Idealised Me refined as rotating group:
 C23(H23A,H23B,H23C), C26(H26A,H26B,H26C), C29(H29A,H29B,H29C), C32(H32A,H32B,
 H32C)
;
_shelx_shelxl_version_number 2014/7
_olex2_submission_special_instructions 'No special instructions were received'

loop_
_space_group_symop_operation_xyz
'x, y, z'
'-x, -y, z+1/2'
'x+1/2, -y+1/2, z'
'-x+1/2, y+1/2, z+1/2'

loop_
_atom_site_label
_atom_site_type_symbol
_atom_site_fract_x
_atom_site_fract_y
_atom_site_fract_z
_atom_site_U_iso_or_equiv
_atom_site_adp_type
_atom_site_occupancy
_atom_site_site_symmetry_order
_atom_site_calc_flag
_atom_site_refinement_flags_posn
Br1A Br 0.04006(9) 0.32867(3) 0.19790(3) 0.02049(15) Uani 1 1 d .
Br2A Br 0.46754(10) 0.33327(3) 0.18800(4) 0.02091(15) Uani 1 1 d .
Br3A Br 0.23706(12) 0.29022(4) 0.06842(4) 0.02922(17) Uani 1 1 d .
C1A C 0.2504(9) 0.2941(3) 0.1597(3) 0.0178(12) Uani 1 1 d .
H1A H 0.2578 0.2544 0.1761 0.021 Uiso 1 1 calc R
Br1B Br 0.36591(10) 0.16240(3) 0.82528(4) 0.02353(15) Uani 1 1 d .
Br2B Br -0.05718(9) 0.16962(3) 0.79956(3) 0.01983(14) Uani 1 1 d .
Br3B Br 0.10092(11) 0.21423(3) 0.93182(4) 0.02617(16) Uani 1 1 d .
C1B C 0.1474(9) 0.2054(3) 0.8422(3) 0.0172(11) Uani 1 1 d .
H1B H 0.1638 0.2439 0.8232 0.021 Uiso 1 1 calc R
O1 O 0.2623(7) 0.1105(2) 0.2580(2) 0.0204(9) Uani 1 1 d .
O2 O 0.0916(7) 0.0752(2) 0.3378(2) 0.0175(8) Uani 1 1 d .
O3 O 0.4669(7) 0.0548(2) 0.3758(2) 0.0197(9) Uani 1 1 d .
O4 O 0.3053(8) 0.00330(19) 0.4461(2) 0.0196(9) Uani 1 1 d .
O5 O 0.1572(7) 0.3976(2) 0.7474(2) 0.0192(9) Uani 1 1 d .
O6 O 0.0126(7) 0.4349(2) 0.6622(2) 0.0170(8) Uani 1 1 d .
O7 O 0.3951(7) 0.4575(2) 0.6423(2) 0.0208(9) Uani 1 1 d .
O8 O 0.2613(7) 0.5061(2) 0.5625(3) 0.0208(9) Uani 1 1 d .
C1 C 0.2431(9) 0.2632(3) 0.3684(3) 0.0182(12) Uani 1 1 d .
H1 H 0.2460 0.2994 0.3487 0.022 Uiso 1 1 calc R
C2 C 0.2372(10) 0.2147(3) 0.3305(3) 0.0188(12) Uani 1 1 d .
H2 H 0.2295 0.2184 0.2853 0.023 Uiso 1 1 calc R
C3 C 0.2425(8) 0.1612(3) 0.3576(3) 0.0139(10) Uani 1 1 d .
C4 C 0.2911(8) 0.1020(2) 0.4561(3) 0.0132(10) Uani 1 1 d .
C5 C 0.2783(9) 0.0988(3) 0.5219(3) 0.0159(11) Uani 1 1 d .
H5 H 0.2964 0.0633 0.5423 0.019 Uiso 1 1 calc R
C6 C 0.2395(9) 0.1461(3) 0.5593(3) 0.0159(11) Uani 1 1 d .
H6 H 0.2219 0.1419 0.6041 0.019 Uiso 1 1 calc R
C7 C 0.1502(9) 0.2464(3) 0.6346(3) 0.0156(10) Uani 1 1 d .
H7 H 0.1308 0.2103 0.6533 0.019 Uiso 1 1 calc R
C8 C 0.1308(9) 0.2953(3) 0.6720(3) 0.0164(11) Uani 1 1 d .
H8 H 0.0954 0.2917 0.7155 0.020 Uiso 1 1 calc R
C9 C 0.1617(9) 0.3482(3) 0.6472(3) 0.0150(10) Uani 1 1 d .
C10 C 0.2662(8) 0.4076(3) 0.5535(3) 0.0138(10) Uani 1 1 d .
C11 C 0.2962(9) 0.4108(3) 0.4884(3) 0.0161(10) Uani 1 1 d .
H11 H 0.3247 0.4464 0.4698 0.019 Uiso 1 1 calc R
C12 C 0.2859(9) 0.3630(3) 0.4490(3) 0.0151(10) Uani 1 1 d .
H12 H 0.3023 0.3669 0.4041 0.018 Uiso 1 1 calc R
C13 C 0.2263(8) 0.1993(2) 0.5316(3) 0.0122(9) Uani 1 1 d .
C14 C 0.1976(7) 0.2503(2) 0.5703(3) 0.0121(9) Uani 1 1 d .
C15 C 0.2225(8) 0.3051(2) 0.5429(3) 0.0120(9) Uani 1 1 d .
C16 C 0.2518(8) 0.3100(3) 0.4750(3) 0.0123(10) Uani 1 1 d .
C17 C 0.2447(7) 0.2591(3) 0.4347(3) 0.0138(10) Uani 1 1 d .
C18 C 0.2440(7) 0.2045(2) 0.4638(3) 0.0107(10) Uani 1 1 d .
C19 C 0.2185(7) 0.3546(2) 0.5817(3) 0.0123(10) Uani 1 1 d .
C20 C 0.2606(7) 0.1550(3) 0.4247(3) 0.0116(9) Uani 1 1 d .
C21 C 0.2068(9) 0.1128(3) 0.3127(3) 0.0155(10) Uani 1 1 d .
C22 C 0.0506(10) 0.0258(3) 0.2985(4) 0.0210(12) Uani 1 1 d .
H22A H 0.1624 0.0030 0.2916 0.025 Uiso 1 1 calc R
H22B H 0.0024 0.0377 0.2563 0.025 Uiso 1 1 calc R
C23 C -0.0902(10) -0.0080(3) 0.3340(4) 0.0259(14) Uani 1 1 d .
H23A H -0.1109 -0.0440 0.3117 0.039 Uiso 1 1 calc GR
H23B H -0.2049 0.0133 0.3360 0.039 Uiso 1 1 calc GR
H23C H -0.0466 -0.0156 0.3775 0.039 Uiso 1 1 calc GR
C24 C 0.3638(8) 0.0523(3) 0.4209(3) 0.0162(11) Uani 1 1 d .
C25 C 0.3855(12) -0.0478(3) 0.4186(4) 0.0266(15) Uani 1 1 d .
H25A H 0.5190 -0.0489 0.4264 0.032 Uiso 1 1 calc R
H25B H 0.3635 -0.0494 0.3719 0.032 Uiso 1 1 calc R
C26 C 0.2918(15) -0.0963(3) 0.4519(4) 0.0324(17) Uani 1 1 d .
H26A H 0.3403 -0.1322 0.4356 0.049 Uiso 1 1 calc GR
H26B H 0.1600 -0.0945 0.4437 0.049 Uiso 1 1 calc GR
H26C H 0.3141 -0.0938 0.4981 0.049 Uiso 1 1 calc GR
C27 C 0.1165(8) 0.3965(3) 0.6909(3) 0.0149(10) Uani 1 1 d .
C28 C -0.0368(10) 0.4845(3) 0.7008(4) 0.0227(13) Uani 1 1 d .
H28A H 0.0729 0.5078 0.7098 0.027 Uiso 1 1 calc R
H28B H -0.0912 0.4725 0.7421 0.027 Uiso 1 1 calc R
C29 C -0.1723(10) 0.5176(3) 0.6625(4) 0.0259(14) Uani 1 1 d .
H29A H -0.1160 0.5295 0.6221 0.039 Uiso 1 1 calc GR
H29B H -0.2105 0.5510 0.6868 0.039 Uiso 1 1 calc GR
H29C H -0.2792 0.4939 0.6535 0.039 Uiso 1 1 calc GR
C30 C 0.3119(8) 0.4585(3) 0.5921(3) 0.0155(10) Uani 1 1 d .
C31 C 0.3229(12) 0.5588(3) 0.5914(4) 0.0251(14) Uani 1 1 d .
H31A H 0.4582 0.5603 0.5926 0.030 Uiso 1 1 calc R
H31B H 0.2761 0.5621 0.6357 0.030 Uiso 1 1 calc R
C32 C 0.2489(14) 0.6059(3) 0.5506(5) 0.0346(19) Uani 1 1 d .
H32A H 0.2973 0.6023 0.5070 0.052 Uiso 1 1 calc GR
H32B H 0.2859 0.6424 0.5686 0.052 Uiso 1 1 calc GR
H32C H 0.1151 0.6036 0.5494 0.052 Uiso 1 1 calc GR

loop_
_atom_site_aniso_label
_atom_site_aniso_U_11
_atom_site_aniso_U_22
_atom_site_aniso_U_33
_atom_site_aniso_U_23
_atom_site_aniso_U_13
_atom_site_aniso_U_12
Br1A 0.0216(3) 0.0151(3) 0.0248(3) -0.0003(2) 0.0032(2) -0.0008(2)
Br2A 0.0213(3) 0.0160(3) 0.0254(3) 0.0006(2) -0.0008(3) -0.0013(2)
Br3A 0.0345(4) 0.0359(4) 0.0173(3) -0.0015(3) -0.0007(3) 0.0012(3)
C1A 0.019(3) 0.018(3) 0.016(3) 0.005(2) 0.001(2) 0.000(2)
Br1B 0.0194(3) 0.0183(3) 0.0329(4) -0.0001(2) 0.0018(3) 0.0013(2)
Br2B 0.0204(3) 0.0180(3) 0.0211(3) -0.0017(2) -0.0033(2) 0.0012(2)
Br3B 0.0303(3) 0.0314(4) 0.0168(3) -0.0021(3) 0.0002(3) -0.0031(3)
C1B 0.018(3) 0.015(3) 0.019(3) -0.001(2) -0.002(2) -0.001(2)
O1 0.025(2) 0.021(2) 0.015(2) -0.0032(17) 0.0030(17) 0.0008(18)
O2 0.020(2) 0.016(2) 0.0166(19) -0.0038(15) 0.0018(17) -0.0030(17)
O3 0.018(2) 0.016(2) 0.025(2) -0.0005(17) 0.0057(17) 0.0037(17)
O4 0.026(2) 0.0105(19) 0.022(2) -0.0006(16) 0.0046(18) 0.0008(18)
O5 0.025(2) 0.019(2) 0.0136(19) -0.0022(15) -0.0008(17) -0.0017(18)
O6 0.018(2) 0.016(2) 0.0167(19) -0.0061(16) -0.0014(16) 0.0012(17)
O7 0.020(2) 0.019(2) 0.023(2) 0.0008(17) -0.0054(18) -0.0056(18)
O8 0.028(2) 0.012(2) 0.022(2) -0.0028(17) -0.0059(19) -0.0017(17)
C1 0.026(3) 0.016(3) 0.013(3) 0.001(2) 0.004(2) 0.002(2)
C2 0.026(3) 0.015(3) 0.016(3) 0.001(2) 0.000(2) 0.001(2)
C3 0.015(3) 0.012(2) 0.014(2) -0.001(2) 0.0026(19) -0.0005(18)
C4 0.012(2) 0.012(2) 0.016(2) 0.0021(19) -0.0007(19) 0.002(2)
C5 0.017(3) 0.012(2) 0.019(3) 0.003(2) -0.002(2) 0.001(2)
C6 0.020(3) 0.014(3) 0.013(3) -0.002(2) -0.003(2) -0.004(2)
C7 0.019(3) 0.013(2) 0.015(2) 0.0004(19) 0.000(2) 0.000(2)
C8 0.020(3) 0.019(3) 0.011(2) 0.003(2) 0.000(2) 0.001(2)
C9 0.014(2) 0.016(2) 0.015(2) -0.003(2) 0.001(2) 0.001(2)
C10 0.011(2) 0.013(2) 0.017(3) 0.000(2) 0.0008(19) 0.0005(19)
C11 0.018(3) 0.011(2) 0.019(3) 0.002(2) 0.000(2) 0.001(2)
C12 0.017(3) 0.015(3) 0.014(2) 0.0001(19) 0.003(2) 0.002(2)
C13 0.010(2) 0.011(2) 0.015(2) -0.001(2) -0.0017(18) -0.0018(18)
C14 0.011(2) 0.009(2) 0.016(2) -0.0005(19) 0.0002(19) -0.0007(19)
C15 0.011(2) 0.012(2) 0.013(2) -0.0008(19) -0.0002(18) -0.0013(19)
C16 0.012(2) 0.010(2) 0.015(2) -0.0004(19) 0.0007(17) 0.0016(18)
C17 0.013(2) 0.012(2) 0.016(3) 0.002(2) 0.000(2) 0.0015(18)
C18 0.010(2) 0.010(2) 0.012(2) -0.0005(18) -0.0003(17) -0.0008(17)
C19 0.008(2) 0.014(2) 0.016(2) -0.0007(19) -0.0010(18) 0.0003(18)
C20 0.011(2) 0.012(2) 0.012(2) -0.0008(19) -0.0017(18) -0.0001(17)
C21 0.018(2) 0.014(2) 0.015(3) -0.0003(19) -0.001(2) 0.005(2)
C22 0.024(3) 0.015(3) 0.025(3) -0.007(2) -0.001(3) -0.003(2)
C23 0.022(3) 0.020(3) 0.036(4) -0.003(3) 0.001(3) -0.002(2)
C24 0.016(2) 0.014(3) 0.019(3) 0.001(2) -0.001(2) 0.003(2)
C25 0.042(4) 0.013(3) 0.025(3) 0.001(2) 0.000(3) 0.010(3)
C26 0.049(5) 0.014(3) 0.034(4) -0.001(3) 0.001(4) -0.004(3)
C27 0.015(2) 0.015(2) 0.015(2) -0.001(2) 0.002(2) -0.0024(19)
C28 0.022(3) 0.021(3) 0.025(3) -0.009(3) 0.001(2) 0.003(2)
C29 0.021(3) 0.018(3) 0.039(4) -0.004(3) -0.002(3) 0.004(2)
C30 0.014(2) 0.013(2) 0.020(3) -0.003(2) 0.000(2) -0.001(2)
C31 0.039(4) 0.013(3) 0.024(3) -0.002(2) -0.005(3) -0.007(3)
C32 0.055(5) 0.014(3) 0.035(4) 0.002(3) -0.011(4) 0.001(3)

loop_
_atom_type_symbol
_atom_type_description
_atom_type_scat_dispersion_real
_atom_type_scat_dispersion_imag
_atom_type_scat_source
C C 0.0033 0.0016 'International Tables Vol C Tables 4.2.6.8 and 6.1.1.4'
H H 0.0000 0.0000 'International Tables Vol C Tables 4.2.6.8 and 6.1.1.4'
Br Br -0.2901 2.4595 'International Tables Vol C Tables 4.2.6.8 and 6.1.1.4'
O O 0.0106 0.0060 'International Tables Vol C Tables 4.2.6.8 and 6.1.1.4'

loop_
_geom_angle_atom_site_label_1
_geom_angle_atom_site_label_2
_geom_angle_atom_site_label_3
_geom_angle
Br1A C1A Br2A 109.2(3)
Br1A C1A H1A 107.5
Br2A C1A H1A 107.5
Br3A C1A Br1A 113.3(3)
Br3A C1A Br2A 111.8(3)
Br3A C1A H1A 107.5
Br1B C1B Br2B 109.1(3)
Br1B C1B H1B 108.0
Br2B C1B H1B 108.0
Br3B C1B Br1B 112.6(3)
Br3B C1B Br2B 111.1(3)
Br3B C1B H1B 108.0
C21 O2 C22 116.3(5)
C24 O4 C25 115.5(5)
C27 O6 C28 116.0(5)
C30 O8 C31 116.3(5)
C2 C1 H1 119.7
C17 C1 H1 119.7
C17 C1 C2 120.6(6)
C1 C2 H2 119.4
C3 C2 C1 121.2(6)
C3 C2 H2 119.4
C2 C3 C20 120.0(6)
C2 C3 C21 115.8(6)
C20 C3 C21 123.9(5)
C5 C4 C20 119.6(6)
C5 C4 C24 118.3(5)
C20 C4 C24 121.5(5)
C4 C5 H5 119.1
C4 C5 C6 121.8(6)
C6 C5 H5 119.1
C5 C6 H6 119.7
C13 C6 C5 120.5(6)
C13 C6 H6 119.7
C8 C7 H7 119.7
C14 C7 H7 119.7
C14 C7 C8 120.6(6)
C7 C8 H8 119.2
C9 C8 C7 121.6(6)
C9 C8 H8 119.2
C8 C9 C19 120.1(6)
C8 C9 C27 115.4(5)
C19 C9 C27 124.3(5)
C11 C10 C19 119.7(6)
C11 C10 C30 117.0(5)
C19 C10 C30 122.7(6)
C10 C11 H11 119.1
C10 C11 C12 121.7(6)
C12 C11 H11 119.1
C11 C12 H12 119.7
C16 C12 C11 120.6(6)
C16 C12 H12 119.7
C6 C13 C14 121.7(6)
C6 C13 C18 119.1(6)
C18 C13 C14 119.3(5)
C7 C14 C13 120.9(5)
C7 C14 C15 118.6(5)
C15 C14 C13 120.4(5)
C14 C15 C16 119.1(5)
C19 C15 C14 121.0(5)
C19 C15 C16 119.8(5)
C12 C16 C15 119.0(5)
C12 C16 C17 121.4(5)
C15 C16 C17 119.6(5)
C1 C17 C16 121.0(6)
C1 C17 C18 119.2(6)
C18 C17 C16 119.8(5)
C13 C18 C20 120.2(5)
C17 C18 C13 120.1(5)
C17 C18 C20 119.7(5)
C10 C19 C9 123.8(5)
C15 C19 C9 117.4(5)
C15 C19 C10 118.7(5)
C3 C20 C4 123.9(5)
C3 C20 C18 118.3(5)
C18 C20 C4 117.8(5)
O1 C21 O2 123.4(6)
O1 C21 C3 124.4(6)
O2 C21 C3 111.9(5)
O2 C22 H22A 110.4
O2 C22 H22B 110.4
O2 C22 C23 106.8(6)
H22A C22 H22B 108.6
C23 C22 H22A 110.4
C23 C22 H22B 110.4
C22 C23 H23A 109.5
C22 C23 H23B 109.5
C22 C23 H23C 109.5
H23A C23 H23B 109.5
H23A C23 H23C 109.5
H23B C23 H23C 109.5
O3 C24 O4 123.3(6)
O3 C24 C4 124.7(6)
O4 C24 C4 112.0(5)
O4 C25 H25A 110.7
O4 C25 H25B 110.7
O4 C25 C26 105.4(6)
H25A C25 H25B 108.8
C26 C25 H25A 110.7
C26 C25 H25B 110.7
C25 C26 H26A 109.5
C25 C26 H26B 109.5
C25 C26 H26C 109.5
H26A C26 H26B 109.5
H26A C26 H26C 109.5
H26B C26 H26C 109.5
O5 C27 O6 124.3(6)
O5 C27 C9 123.6(6)
O6 C27 C9 111.8(5)
O6 C28 H28A 110.4
O6 C28 H28B 110.4
O6 C28 C29 106.6(6)
H28A C28 H28B 108.6
C29 C28 H28A 110.4
C29 C28 H28B 110.4
C28 C29 H29A 109.5
C28 C29 H29B 109.5
C28 C29 H29C 109.5
H29A C29 H29B 109.5
H29A C29 H29C 109.5
H29B C29 H29C 109.5
O7 C30 O8 123.9(6)
O7 C30 C10 124.4(6)
O8 C30 C10 111.6(5)
O8 C31 H31A 110.4
O8 C31 H31B 110.4
O8 C31 C32 106.7(6)
H31A C31 H31B 108.6
C32 C31 H31A 110.4
C32 C31 H31B 110.4
C31 C32 H32A 109.5
C31 C32 H32B 109.5
C31 C32 H32C 109.5
H32A C32 H32B 109.5
H32A C32 H32C 109.5
H32B C32 H32C 109.5

loop_
_geom_bond_atom_site_label_1
_geom_bond_atom_site_label_2
_geom_bond_distance
Br1A C1A 1.916(7)
Br2A C1A 1.930(7)
Br3A C1A 1.911(7)
C1A H1A 1.0000
Br1B C1B 1.926(7)
Br2B C1B 1.935(6)
Br3B C1B 1.915(6)
C1B H1B 1.0000
O1 C21 1.215(8)
O2 C21 1.331(8)
O2 C22 1.458(8)
O3 C24 1.207(8)
O4 C24 1.341(8)
O4 C25 1.461(8)
O5 C27 1.216(8)
O6 C27 1.326(8)
O6 C28 1.468(8)
O7 C30 1.212(8)
O8 C30 1.335(8)
O8 C31 1.457(8)
C1 H1 0.9500
C1 C2 1.392(9)
C1 C17 1.389(8)
C2 H2 0.9500
C2 C3 1.387(9)
C3 C20 1.414(9)
C3 C21 1.500(9)
C4 C5 1.381(8)
C4 C20 1.432(8)
C4 C24 1.485(8)
C5 H5 0.9500
C5 C6 1.393(9)
C6 H6 0.9500
C6 C13 1.388(8)
C7 H7 0.9500
C7 C8 1.401(9)
C7 C14 1.390(8)
C8 H8 0.9500
C8 C9 1.372(9)
C9 C19 1.438(8)
C9 C27 1.497(8)
C10 C11 1.379(9)
C10 C19 1.426(8)
C10 C30 1.488(8)
C11 H11 0.9500
C11 C12 1.398(8)
C12 H12 0.9500
C12 C16 1.389(8)
C13 C14 1.466(8)
C13 C18 1.428(8)
C14 C15 1.425(8)
C15 C16 1.439(8)
C15 C19 1.425(8)
C16 C17 1.469(8)
C17 C18 1.424(8)
C18 C20 1.431(8)
C22 H22A 0.9900
C22 H22B 0.9900
C22 C23 1.501(10)
C23 H23A 0.9800
C23 H23B 0.9800
C23 H23C 0.9800
C25 H25A 0.9900
C25 H25B 0.9900
C25 C26 1.505(11)
C26 H26A 0.9800
C26 H26B 0.9800
C26 H26C 0.9800
C28 H28A 0.9900
C28 H28B 0.9900
C28 C29 1.494(10)
C29 H29A 0.9800
C29 H29B 0.9800
C29 H29C 0.9800
C31 H31A 0.9900
C31 H31B 0.9900
C31 C32 1.501(11)
C32 H32A 0.9800
C32 H32B 0.9800
C32 H32C 0.9800

loop_
_geom_torsion_atom_site_label_1
_geom_torsion_atom_site_label_2
_geom_torsion_atom_site_label_3
_geom_torsion_atom_site_label_4
_geom_torsion
C1 C2 C3 C20 -2.3(10)
C1 C2 C3 C21 171.1(6)
C1 C17 C18 C13 -173.5(6)
C1 C17 C18 C20 6.4(8)
C2 C1 C17 C16 179.7(6)
C2 C1 C17 C18 1.2(9)
C2 C3 C20 C4 -171.5(6)
C2 C3 C20 C18 9.7(9)
C2 C3 C21 O1 38.9(9)
C2 C3 C21 O2 -134.9(6)
C4 C5 C6 C13 -5.0(10)
C5 C4 C20 C3 -169.8(6)
C5 C4 C20 C18 9.0(8)
C5 C4 C24 O3 -139.7(7)
C5 C4 C24 O4 38.6(8)
C5 C6 C13 C14 -175.9(6)
C5 C6 C13 C18 3.1(9)
C6 C13 C14 C7 -11.5(9)
C6 C13 C14 C15 166.8(6)
C6 C13 C18 C17 -175.3(5)
C6 C13 C18 C20 4.8(8)
C7 C8 C9 C19 -1.1(10)
C7 C8 C9 C27 173.8(6)
C7 C14 C15 C16 -173.3(5)
C7 C14 C15 C19 6.7(8)
C8 C7 C14 C13 177.2(6)
C8 C7 C14 C15 -1.2(9)
C8 C9 C19 C10 -175.3(6)
C8 C9 C19 C15 6.3(9)
C8 C9 C27 O5 43.9(9)
C8 C9 C27 O6 -130.1(6)
C10 C11 C12 C16 -2.6(10)
C11 C10 C19 C9 -171.6(6)
C11 C10 C19 C15 6.7(8)
C11 C10 C30 O7 -134.7(7)
C11 C10 C30 O8 40.9(8)
C11 C12 C16 C15 1.6(9)
C11 C12 C16 C17 -178.5(6)
C12 C16 C17 C1 -10.2(9)
C12 C16 C17 C18 168.2(6)
C13 C14 C15 C16 8.3(8)
C13 C14 C15 C19 -171.7(5)
C13 C18 C20 C3 168.1(5)
C13 C18 C20 C4 -10.8(8)
C14 C7 C8 C9 -1.5(10)
C14 C13 C18 C17 3.8(8)
C14 C13 C18 C20 -176.1(5)
C14 C15 C16 C12 -176.5(6)
C14 C15 C16 C17 3.6(8)
C14 C15 C19 C9 -9.1(8)
C14 C15 C19 C10 172.4(5)
C15 C16 C17 C1 169.6(6)
C15 C16 C17 C18 -11.9(8)
C16 C15 C19 C9 170.8(5)
C16 C15 C19 C10 -7.6(8)
C16 C17 C18 C13 8.1(8)
C16 C17 C18 C20 -172.1(5)
C17 C1 C2 C3 -3.4(10)
C17 C18 C20 C3 -11.8(8)
C17 C18 C20 C4 169.4(5)
C18 C13 C14 C7 169.4(5)
C18 C13 C14 C15 -12.2(8)
C19 C9 C27 O5 -141.4(7)
C19 C9 C27 O6 44.6(8)
C19 C10 C11 C12 -1.7(9)
C19 C10 C30 O7 36.5(9)
C19 C10 C30 O8 -148.0(6)
C19 C15 C16 C12 3.5(8)
C19 C15 C16 C17 -176.3(5)
C20 C3 C21 O1 -148.1(6)
C20 C3 C21 O2 38.2(8)
C20 C4 C5 C6 -1.2(9)
C20 C4 C24 O3 31.0(9)
C20 C4 C24 O4 -150.7(6)
C21 O2 C22 C23 -176.2(6)
C21 C3 C20 C4 15.7(9)
C21 C3 C20 C18 -163.0(6)
C22 O2 C21 O1 7.4(9)
C22 O2 C21 C3 -178.7(5)
C24 O4 C25 C26 -177.0(6)
C24 C4 C5 C6 169.7(6)
C24 C4 C20 C3 19.6(9)
C24 C4 C20 C18 -161.6(5)
C25 O4 C24 O3 4.5(9)
C25 O4 C24 C4 -173.8(5)
C27 O6 C28 C29 -172.6(6)
C27 C9 C19 C10 10.2(9)
C27 C9 C19 C15 -168.2(6)
C28 O6 C27 O5 7.0(9)
C28 O6 C27 C9 -179.0(5)
C30 O8 C31 C32 -179.5(7)
C30 C10 C11 C12 169.7(6)
C30 C10 C19 C9 17.5(9)
C30 C10 C19 C15 -164.2(5)
C31 O8 C30 O7 4.2(10)
C31 O8 C30 C10 -171.4(6)
